data_9004801
loop_
_publ_author_name
'Britvin, S. N.'
'Antonov, A. A.'
'Krivovichev, S. V.'
'Armbruster, T.'
'Burns, P. C.'
'Chukanov, N. V.'

_publ_section_title
;Fluorvesuvianite, Ca19(Al,Mg,Fe)13[SiO4]10[Si2O7]4O(F,OH)9, a new mineral
 species from Pitkaranta, Karelia, Russia: Description and crystal structure
;
_journal_name_full 'The Canadian Mineralogist'
_journal_page_first 1371
_journal_page_last 1380
_journal_paper_doi 10.2113/gscanmin.41.6.1371
_journal_volume 41
_journal_year 2003
_chemical_compound_source 'Pitkaranta, Karelia, Russia'
_chemical_formula_sum 'Al10.24 Ca19 F5.76 Fe1.368 H Mg1.36 O72.24 Si17.606'
_chemical_name_mineral Fluorvesuvianite
_space_group_IT_number 126
_symmetry_space_group_name_Hall '-P 4a 2bc'
_symmetry_space_group_name_H-M 'P 4/n n c :2'
_cell_angle_alpha 90
_cell_angle_beta 90
_cell_angle_gamma 90
_cell_length_a 15.5295
_cell_length_b 15.5295
_cell_length_c 11.7808
_cell_formula_units_Z 2
_cell_volume 2841.121
_database_code_amcsd 0005894
_exptl_crystal_density_diffrn 3.399
_cod_original_sg_symbol_H-M 'P 4/n n c'
_cod_original_formula_sum 'Si17.606 Ca19 Fe1.368 Al10.24 Mg1.36 O72.24 F5.76 H'
_cod_database_code 9004801

loop_
_space_group_symop_operation_xyz
x,y,z
-y,-x,1/2+z
y,x,1/2-z
1/2+y,-x,-z
1/2-y,x,z
1/2+x,-y,1/2+z
1/2-x,y,1/2-z
1/2+x,1/2+y,-z
1/2-x,1/2-y,z
1/2+y,1/2+x,1/2+z
1/2-y,1/2-x,1/2-z
-y,1/2+x,-z
y,1/2-x,z
-x,1/2+y,1/2+z
x,1/2-y,1/2-z
-x,-y,-z

loop_
_atom_site_aniso_label
_atom_site_aniso_U_11
_atom_site_aniso_U_22
_atom_site_aniso_U_33
_atom_site_aniso_U_12
_atom_site_aniso_U_13
_atom_site_aniso_U_23
Si1 0.00290 0.00290 0.00340 0.00000 0.00000 0.00000
Si2 0.00930 0.01040 0.00950 0.00040 0.00070 0.00070
Si3 0.01350 0.00810 0.00910 -0.00120 0.00020 0.00080
Ca1 0.01310 0.00990 0.01080 0.00000 0.00000 0.00000
Ca2 0.00950 0.01280 0.01090 0.00100 -0.00020 0.00010
Ca3 0.01320 0.01300 0.02070 0.00200 -0.00570 -0.00260
Ca4 0.01400 0.01400 0.01400 0.00000 0.00000 0.00000
Fe1 0.01410 0.01410 0.04800 0.00000 0.00000 0.00000
Al2 0.00950 0.00670 0.01480 0.00130 0.00190 0.00030
Fe3 0.00870 0.00840 0.00700 0.00040 0.00170 -0.00010
Al3 0.00870 0.00840 0.00700 0.00040 0.00170 -0.00010
Mg3 0.00870 0.00840 0.00700 0.00040 0.00170 -0.00010
O1 0.01000 0.01400 0.00900 -0.00060 -0.00200 -0.00420
O2 0.01200 0.00800 0.00900 -0.00050 -0.00100 0.00160
O3 0.01400 0.00900 0.00900 -0.00250 -0.00270 -0.00340
O4 0.01000 0.00900 0.01200 -0.00330 -0.00040 0.00210
O5 0.00900 0.01200 0.01500 0.00610 0.00370 0.00080
O6 0.02100 0.01000 0.01400 0.00340 0.00300 0.00250
O7 0.01100 0.01300 0.01300 0.00160 -0.00020 0.00310
O8 0.01000 0.00900 0.01200 -0.00080 -0.00080 -0.00280
O9 0.01150 0.01150 0.01000 -0.00200 -0.00170 0.00170
O10 0.01400 0.01400 0.01500 0.00000 0.00000 0.00000
F11 0.01600 0.02000 0.01400 -0.00060 -0.00100 -0.00300
O11 0.01600 0.02000 0.01400 -0.00060 -0.00100 -0.00300

loop_
_atom_site_label
_atom_site_fract_x
_atom_site_fract_y
_atom_site_fract_z
_atom_site_occupancy
_atom_site_U_iso_or_equiv
Si1 0.75000 0.25000 0.00000 0.80300 0.00310
Si2 0.81894 0.04068 0.87126 1.00000 0.00970
Si3 0.91766 0.84952 0.36457 1.00000 0.01020
Ca1 0.75000 0.25000 0.25000 1.00000 0.01130
Ca2 0.81096 0.04346 0.37980 1.00000 0.01110
Ca3 0.89923 0.82022 0.88711 1.00000 0.01560
Ca4 0.75000 0.75000 0.14280 0.50000 0.01400
Fe1 0.75000 0.75000 0.05000 0.50000 0.02550
Al2 0.00000 0.00000 0.00000 1.00000 0.01030
Fe3 0.88813 0.12071 0.12691 0.04600 0.00800
Al3 0.88813 0.12071 0.12691 0.78000 0.00800
Mg3 0.88813 0.12071 0.12691 0.17000 0.00800
O1 0.78110 0.17140 0.08690 1.00000 0.01110
O2 0.88350 0.15940 0.27850 1.00000 0.00960
O3 0.95040 0.27820 0.42330 1.00000 0.01040
O4 0.10670 -0.06270 0.02960 1.00000 0.01060
O5 0.83050 0.01480 0.17820 1.00000 0.01210
O6 0.88230 0.72880 0.05900 1.00000 0.01480
O7 0.05640 0.17500 0.32210 1.00000 0.01220
O8 0.09060 0.06100 0.56610 1.00000 0.01040
O9 0.85540 0.85540 0.25000 1.00000 0.01090
O10 0.75000 0.75000 0.86420 1.00000 0.01460
F11 -0.00470 0.06200 0.13740 0.72000 0.01660
O11 -0.00470 0.06200 0.13740 0.28000 0.01660
H 0.75000 0.75000 0.75000 1.00000 0.08000

loop_
_cod_related_entry_id
_cod_related_entry_database
_cod_related_entry_code
1 AMCSD 0005894
